data_7028709
loop_
_publ_author_name
'Constable, Edwin C.'
'Housecroft, Catherine E.'
'Schneider, Gabriel E.'
'Zampese, Jennifer A.'
'Bolink, Henk J.'
'Perteg\'as, Antonio'
'Roldan-Carmona, Cristina'

_publ_section_title
;
 Red emitting [Ir(C^N)2(N^N)](+) complexes employing bidentate
 2,2':6',2''-terpyridine ligands for light-emitting electrochemical cells.
;
_journal_issue 12
_journal_name_full 'Dalton transactions (Cambridge, England : 2003)'
_journal_page_first 4653
_journal_page_last 4667
_journal_paper_doi 10.1039/c3dt53477d
_journal_volume 43
_journal_year 2014
_chemical_formula_moiety '4(C44 H33 Ir N5 O), C4 H10 O, 4(F6 P), 2(C2 H3 N)'
_chemical_formula_sum 'C184 H148 F24 Ir4 N22 O5 P4'
_chemical_formula_weight 4096.00
_chemical_name_systematic
; 
 ? 
;
_space_group_IT_number 15
_symmetry_cell_setting monoclinic
_symmetry_space_group_name_Hall '-C 2yc'
_symmetry_space_group_name_H-M 'C 1 2/c 1'
_atom_sites_solution_hydrogens geom
_atom_sites_solution_primary direct
_atom_sites_solution_secondary difmap
_audit_creation_method SHELXL-97
_cell_angle_alpha 90.00
_cell_angle_beta 124.848(4)
_cell_angle_gamma 90.00
_cell_formula_units_Z 4
_cell_length_a 55.632(4)
_cell_length_b 10.5213(11)
_cell_length_c 34.013(2)
_cell_measurement_reflns_used 9246
_cell_measurement_temperature 173(2)
_cell_measurement_theta_max 64.51
_cell_measurement_theta_min 4.32
_cell_volume 16338(2)
_computing_cell_refinement 'Stoe IPDS'
_computing_data_collection 'Stoe IPDS'
_computing_data_reduction 'Stoe IPDS'
_computing_molecular_graphics 'Bruker SHELXTL'
_computing_publication_material 'Bruker SHELXTL'
_computing_structure_refinement 'SHELXL-97 (Sheldrick, 1997)'
_computing_structure_solution 'SHELXS-97 (Sheldrick, 1990)'
_diffrn_ambient_temperature 173(2)
_diffrn_measured_fraction_theta_full 0.999
_diffrn_measured_fraction_theta_max 0.999
_diffrn_measurement_device_type 'Stoe IPDS'
_diffrn_measurement_method '\w scans'
_diffrn_radiation_monochromator graphite
_diffrn_radiation_source 'fine-focus sealed tube'
_diffrn_radiation_type MoK\a
_diffrn_radiation_wavelength 0.71073
_diffrn_reflns_av_R_equivalents 0.0969
_diffrn_reflns_av_sigmaI/netI 0.0412
_diffrn_reflns_limit_h_max 73
_diffrn_reflns_limit_h_min -73
_diffrn_reflns_limit_k_max 13
_diffrn_reflns_limit_k_min -13
_diffrn_reflns_limit_l_max 45
_diffrn_reflns_limit_l_min -45
_diffrn_reflns_number 163250
_diffrn_reflns_theta_full 28.20
_diffrn_reflns_theta_max 28.20
_diffrn_reflns_theta_min 1.99
_exptl_absorpt_coefficient_mu 3.381
_exptl_absorpt_correction_T_max 0.7978
_exptl_absorpt_correction_T_min 0.3841
_exptl_absorpt_correction_type multi-scan
_exptl_absorpt_process_details '(Blessing 1951)'
_exptl_crystal_colour yellow
_exptl_crystal_density_diffrn 1.665
_exptl_crystal_density_method 'not measured'
_exptl_crystal_description block
_exptl_crystal_F_000 8120
_exptl_crystal_size_max 0.35
_exptl_crystal_size_mid 0.10
_exptl_crystal_size_min 0.07
_refine_diff_density_max 1.247
_refine_diff_density_min -1.079
_refine_diff_density_rms 0.078
_refine_ls_extinction_method none
_refine_ls_goodness_of_fit_ref 1.195
_refine_ls_hydrogen_treatment constr
_refine_ls_matrix_type full
_refine_ls_number_parameters 1220
_refine_ls_number_reflns 20080
_refine_ls_number_restraints 0
_refine_ls_restrained_S_all 1.195
_refine_ls_R_factor_all 0.0320
_refine_ls_R_factor_gt 0.0286
_refine_ls_shift/su_max 0.010
_refine_ls_shift/su_mean 0.000
_refine_ls_structure_factor_coef Fsqd
_refine_ls_weighting_details 'calc w=1/[\s^2^(Fo^2^)+(0.0013P)^2^+30.8931P] where P=(Fo^2^+2Fc^2^)/3'
_refine_ls_weighting_scheme calc
_refine_ls_wR_factor_gt 0.0605
_refine_ls_wR_factor_ref 0.0617
_reflns_number_gt 18711
_reflns_number_total 20080
_reflns_threshold_expression >2sigma(I)
_cod_data_source_file c3dt53477d.txt
_cod_data_source_block gs89
_cod_depositor_comments
;
The following automatic conversions were performed:

'_symmetry_cell_setting' value 'Monoclinic' changed to 'monoclinic'
according to
/usr/data/users/saulius/automatic-downloads/current/RSC/lib/dictionaries/cif_core.dic
dictionary named 'cif_core.dic' version 2.4.2 from 2011-04-26.

Automatic conversion script
Id: cif_fix_values 2281 2013-09-26 08:29:07Z andrius 
;
_cod_original_sg_symbol_Hall -C2yc
_cod_original_sg_symbol_H-M C2/c
_cod_database_code 7028709

loop_
_symmetry_equiv_pos_as_xyz
'x, y, z'
'-x, y, -z+1/2'
'x+1/2, y+1/2, z'
'-x+1/2, y+1/2, -z+1/2'
'-x, -y, -z'
'x, -y, z-1/2'
'-x+1/2, -y+1/2, -z'
'x+1/2, -y+1/2, z-1/2'

loop_
_atom_site_label
_atom_site_type_symbol
_atom_site_fract_x
_atom_site_fract_y
_atom_site_fract_z
_atom_site_U_iso_or_equiv
_atom_site_adp_type
_atom_site_occupancy
_atom_site_symmetry_multiplicity
_atom_site_calc_flag
_atom_site_refinement_flags
_atom_site_disorder_assembly
_atom_site_disorder_group
Ir1A Ir 0.674344(2) 0.568870(9) 0.730953(3) 0.02087(3) Uani 1 1 d . . .
N1A N 0.65418(5) 0.4820(2) 0.76149(8) 0.0227(4) Uani 1 1 d . . .
N2A N 0.63246(4) 0.4962(2) 0.66857(7) 0.0226(4) Uani 1 1 d . . .
N3A N 0.62097(6) 0.7286(2) 0.60915(9) 0.0321(5) Uani 1 1 d . . .
C1A C 0.66354(6) 0.4934(3) 0.80723(9) 0.0278(5) Uani 1 1 d . . .
H1AA H 0.6796 0.5484 0.8275 0.033 Uiso 1 1 calc R . .
C2A C 0.65081(6) 0.4282(3) 0.82632(10) 0.0306(6) Uani 1 1 d . . .
H2AA H 0.6578 0.4394 0.8589 0.037 Uiso 1 1 calc R . .
C3A C 0.62781(6) 0.3467(3) 0.79721(10) 0.0301(6) Uani 1 1 d . . .
H3AA H 0.6191 0.2988 0.8096 0.036 Uiso 1 1 calc R . .
C4A C 0.61772(6) 0.3363(3) 0.74944(10) 0.0283(5) Uani 1 1 d . . .
H4AA H 0.6018 0.2815 0.7287 0.034 Uiso 1 1 calc R . .
C5A C 0.63083(5) 0.4053(2) 0.73200(9) 0.0226(5) Uani 1 1 d . . .
C6A C 0.62090(6) 0.4048(2) 0.68137(9) 0.0240(5) Uani 1 1 d . . .
C7A C 0.60085(6) 0.3160(3) 0.64897(10) 0.0272(5) Uani 1 1 d . . .
H7AA H 0.5935 0.2527 0.6594 0.033 Uiso 1 1 calc R . .
C8A C 0.59144(6) 0.3194(3) 0.60136(10) 0.0281(5) Uani 1 1 d . . .
C9A C 0.60213(6) 0.4179(3) 0.58794(10) 0.0289(6) Uani 1 1 d . . .
H9AA H 0.5959 0.4251 0.5556 0.035 Uiso 1 1 calc R . .
C10A C 0.62180(6) 0.5054(2) 0.62155(9) 0.0247(5) Uani 1 1 d . . .
C11A C 0.63047(6) 0.6159(3) 0.60498(9) 0.0253(5) Uani 1 1 d . . .
C12A C 0.64541(6) 0.6001(3) 0.58406(10) 0.0282(5) Uani 1 1 d . . .
H12A H 0.6514 0.5179 0.5814 0.034 Uiso 1 1 calc R . .
C13A C 0.65152(7) 0.7060(3) 0.56689(10) 0.0332(6) Uani 1 1 d . . .
H13A H 0.6620 0.6982 0.5527 0.040 Uiso 1 1 calc R . .
C14A C 0.64196(7) 0.8235(3) 0.57105(11) 0.0364(7) Uani 1 1 d . . .
H14A H 0.6457 0.8982 0.5596 0.044 Uiso 1 1 calc R . .
C15A C 0.62698(7) 0.8295(3) 0.59205(12) 0.0375(7) Uani 1 1 d . . .
H15A H 0.6205 0.9105 0.5946 0.045 Uiso 1 1 calc R . .
C16A C 0.57109(6) 0.2224(3) 0.56659(10) 0.0322(6) Uani 1 1 d . . .
C17A C 0.57181(8) 0.0980(3) 0.58136(12) 0.0410(8) Uani 1 1 d . . .
H17A H 0.5845 0.0773 0.6144 0.049 Uiso 1 1 calc R . .
C18A C 0.55439(9) 0.0042(3) 0.54870(13) 0.0492(9) Uani 1 1 d . . .
H18A H 0.5555 -0.0804 0.5594 0.059 Uiso 1 1 calc R . .
C19A C 0.53538(8) 0.0334(3) 0.50048(13) 0.0453(8) Uani 1 1 d . . .
C20A C 0.53391(7) 0.1569(3) 0.48512(12) 0.0426(8) Uani 1 1 d . . .
H20A H 0.5208 0.1778 0.4522 0.051 Uiso 1 1 calc R . .
C21A C 0.55180(7) 0.2502(3) 0.51814(11) 0.0374(7) Uani 1 1 d . . .
H21A H 0.5508 0.3345 0.5073 0.045 Uiso 1 1 calc R . .
O1A O 0.51952(7) -0.0658(3) 0.47144(10) 0.0622(9) Uani 1 1 d . . .
C22A C 0.50102(11) -0.0415(4) 0.42104(15) 0.0725(15) Uani 1 1 d . . .
H22A H 0.4869 0.0252 0.4145 0.109 Uiso 1 1 calc R . .
H22B H 0.4905 -0.1194 0.4041 0.109 Uiso 1 1 calc R . .
H22C H 0.5130 -0.0137 0.4099 0.109 Uiso 1 1 calc R . .
C23A C 0.71095(6) 0.6212(3) 0.79286(9) 0.0249(5) Uani 1 1 d . . .
C24A C 0.73666(6) 0.5510(3) 0.82178(10) 0.0307(6) Uani 1 1 d . . .
H24A H 0.7383 0.4693 0.8116 0.037 Uiso 1 1 calc R . .
C25A C 0.75990(7) 0.5989(3) 0.86525(11) 0.0361(7) Uani 1 1 d . . .
H25A H 0.7772 0.5495 0.8844 0.043 Uiso 1 1 calc R . .
C26A C 0.75824(7) 0.7173(3) 0.88106(11) 0.0394(7) Uani 1 1 d . . .
H26A H 0.7743 0.7485 0.9110 0.047 Uiso 1 1 calc R . .
C27A C 0.73341(7) 0.7901(3) 0.85353(10) 0.0353(6) Uani 1 1 d . . .
H27A H 0.7322 0.8716 0.8643 0.042 Uiso 1 1 calc R . .
C28A C 0.70982(6) 0.7431(3) 0.80931(9) 0.0266(5) Uani 1 1 d . . .
C29A C 0.68220(6) 0.8099(3) 0.77846(10) 0.0268(5) Uani 1 1 d . . .
C30A C 0.67572(7) 0.9318(3) 0.78596(11) 0.0346(6) Uani 1 1 d . . .
H30A H 0.6903 0.9799 0.8128 0.042 Uiso 1 1 calc R . .
C31A C 0.64843(8) 0.9825(3) 0.75482(12) 0.0394(7) Uani 1 1 d . . .
H31A H 0.6441 1.0660 0.7597 0.047 Uiso 1 1 calc R . .
C32A C 0.62717(7) 0.9107(3) 0.71612(11) 0.0363(7) Uani 1 1 d . . .
H32A H 0.6079 0.9433 0.6946 0.044 Uiso 1 1 calc R . .
C33A C 0.63443(6) 0.7911(3) 0.70945(10) 0.0299(6) Uani 1 1 d . . .
H33A H 0.6199 0.7418 0.6829 0.036 Uiso 1 1 calc R . .
N4A N 0.66134(5) 0.7421(2) 0.73932(8) 0.0242(4) Uani 1 1 d . . .
C34A C 0.69400(6) 0.6380(3) 0.70077(9) 0.0250(5) Uani 1 1 d . . .
C35A C 0.69609(6) 0.7652(3) 0.69082(10) 0.0313(6) Uani 1 1 d . . .
H35A H 0.6871 0.8296 0.6978 0.038 Uiso 1 1 calc R . .
C36A C 0.71115(7) 0.7985(3) 0.67097(11) 0.0369(7) Uani 1 1 d . . .
H36A H 0.7121 0.8853 0.6643 0.044 Uiso 1 1 calc R . .
C37A C 0.72476(7) 0.7069(4) 0.66080(11) 0.0407(7) Uani 1 1 d . . .
H37A H 0.7347 0.7305 0.6467 0.049 Uiso 1 1 calc R . .
C38A C 0.72369(7) 0.5809(3) 0.67134(11) 0.0361(7) Uani 1 1 d . . .
H38A H 0.7332 0.5176 0.6649 0.043 Uiso 1 1 calc R . .
C39A C 0.70862(6) 0.5470(3) 0.69140(10) 0.0283(5) Uani 1 1 d . . .
C40A C 0.70712(6) 0.4167(3) 0.70495(9) 0.0281(5) Uani 1 1 d . . .
C41A C 0.72005(7) 0.3096(3) 0.69983(11) 0.0365(7) Uani 1 1 d . . .
H41A H 0.7305 0.3177 0.6856 0.044 Uiso 1 1 calc R . .
C42A C 0.71765(7) 0.1927(3) 0.71546(13) 0.0425(8) Uani 1 1 d . . .
H42A H 0.7263 0.1198 0.7118 0.051 Uiso 1 1 calc R . .
C43A C 0.70264(7) 0.1822(3) 0.73653(13) 0.0404(7) Uani 1 1 d . . .
H43A H 0.7009 0.1023 0.7477 0.048 Uiso 1 1 calc R . .
C44A C 0.69035(6) 0.2893(3) 0.74108(11) 0.0327(6) Uani 1 1 d . . .
H44A H 0.6802 0.2822 0.7559 0.039 Uiso 1 1 calc R . .
N5A N 0.69211(5) 0.4039(2) 0.72542(8) 0.0248(4) Uani 1 1 d . . .
Ir1B Ir 0.604457(2) -0.361410(9) 0.911942(3) 0.02114(3) Uani 1 1 d . . .
N1B N 0.62470(5) -0.2221(2) 0.89393(8) 0.0252(4) Uani 1 1 d . . .
N2B N 0.59449(5) -0.4277(2) 0.84242(8) 0.0246(4) Uani 1 1 d . . .
N3B N 0.59940(7) -0.6959(3) 0.87025(10) 0.0439(7) Uani 1 1 d . . .
C1B C 0.64117(6) -0.1254(3) 0.92237(10) 0.0319(6) Uani 1 1 d . . .
H1BA H 0.6449 -0.1181 0.9532 0.038 Uiso 1 1 calc R . .
C2B C 0.65290(7) -0.0362(3) 0.90808(12) 0.0415(8) Uani 1 1 d . . .
H2BA H 0.6642 0.0323 0.9287 0.050 Uiso 1 1 calc R . .
C3B C 0.64813(8) -0.0473(4) 0.86376(12) 0.0468(9) Uani 1 1 d . . .
H3BA H 0.6561 0.0131 0.8534 0.056 Uiso 1 1 calc R . .
C4B C 0.63158(7) -0.1478(3) 0.83477(11) 0.0399(7) Uani 1 1 d . . .
H4BA H 0.6284 -0.1587 0.8044 0.048 Uiso 1 1 calc R . .
C5B C 0.61971(6) -0.2327(3) 0.85032(9) 0.0265(5) Uani 1 1 d . . .
C6B C 0.60029(6) -0.3384(2) 0.82024(9) 0.0250(5) Uani 1 1 d . . .
C7B C 0.58861(6) -0.3418(3) 0.77172(9) 0.0279(5) Uani 1 1 d . . .
H7BA H 0.5938 -0.2780 0.7581 0.033 Uiso 1 1 calc R . .
C8B C 0.56935(6) -0.4381(3) 0.74292(9) 0.0267(5) Uani 1 1 d . . .
C9B C 0.56349(6) -0.5295(3) 0.76578(10) 0.0298(6) Uani 1 1 d . . .
H9BA H 0.5502 -0.5963 0.7475 0.036 Uiso 1 1 calc R . .
C10B C 0.57686(6) -0.5249(3) 0.81509(10) 0.0277(5) Uani 1 1 d . . .
C11B C 0.57405(8) -0.6374(3) 0.83883(11) 0.0350(6) Uani 1 1 d . . .
C12B C 0.54717(9) -0.6814(4) 0.82617(14) 0.0506(9) Uani 1 1 d . . .
H12B H 0.5296 -0.6369 0.8036 0.061 Uiso 1 1 calc R . .
C13B C 0.54656(13) -0.7931(4) 0.84754(17) 0.0662(13) Uani 1 1 d . . .
H13B H 0.5285 -0.8269 0.8396 0.079 Uiso 1 1 calc R . .
C14B C 0.57215(14) -0.8531(4) 0.87981(18) 0.0724(15) Uani 1 1 d . . .
H14B H 0.5721 -0.9291 0.8948 0.087 Uiso 1 1 calc R . .
C15B C 0.59814(12) -0.8035(4) 0.89074(16) 0.0627(12) Uani 1 1 d . . .
H15B H 0.6159 -0.8464 0.9135 0.075 Uiso 1 1 calc R . .
C16B C 0.55782(6) -0.4461(3) 0.69142(9) 0.0272(5) Uani 1 1 d . . .
C17B C 0.55840(8) -0.3417(3) 0.66727(10) 0.0377(7) Uani 1 1 d . . .
H17B H 0.5653 -0.2627 0.6836 0.045 Uiso 1 1 calc R . .
C18B C 0.54917(8) -0.3493(3) 0.61976(11) 0.0408(7) Uani 1 1 d . . .
H18B H 0.5498 -0.2764 0.6039 0.049 Uiso 1 1 calc R . .
C19B C 0.53906(7) -0.4643(3) 0.59582(10) 0.0356(7) Uani 1 1 d . . .
C20B C 0.53809(6) -0.5699(3) 0.61918(11) 0.0343(6) Uani 1 1 d . . .
H20B H 0.5312 -0.6488 0.6028 0.041 Uiso 1 1 calc R . .
C21B C 0.54712(6) -0.5605(3) 0.66635(10) 0.0291(6) Uani 1 1 d . . .
H21B H 0.5460 -0.6331 0.6819 0.035 Uiso 1 1 calc R . .
O1B O 0.53008(6) -0.4834(3) 0.54996(8) 0.0494(6) Uani 1 1 d . . .
C22B C 0.53130(10) -0.3788(4) 0.52456(12) 0.0596(11) Uani 1 1 d . . .
H22D H 0.5186 -0.3104 0.5223 0.089 Uiso 1 1 calc R . .
H22E H 0.5246 -0.4062 0.4923 0.089 Uiso 1 1 calc R . .
H22F H 0.5515 -0.3480 0.5416 0.089 Uiso 1 1 calc R . .
C23B C 0.58269(6) -0.4855(3) 0.92603(9) 0.0272(5) Uani 1 1 d . . .
C24B C 0.59375(7) -0.5896(3) 0.95685(10) 0.0343(6) Uani 1 1 d . . .
H24B H 0.6140 -0.6100 0.9736 0.041 Uiso 1 1 calc R . .
C25B C 0.57568(9) -0.6645(4) 0.96357(13) 0.0465(8) Uani 1 1 d . . .
H25B H 0.5837 -0.7348 0.9849 0.056 Uiso 1 1 calc R . .
C26B C 0.54645(9) -0.6377(4) 0.93985(14) 0.0526(9) Uani 1 1 d . . .
H26B H 0.5342 -0.6907 0.9439 0.063 Uiso 1 1 calc R . .
C27B C 0.53484(8) -0.5327(4) 0.90987(14) 0.0489(9) Uani 1 1 d . . .
H27B H 0.5147 -0.5123 0.8940 0.059 Uiso 1 1 calc R . .
C28B C 0.55281(6) -0.4571(3) 0.90299(11) 0.0341(6) Uani 1 1 d . . .
C29B C 0.54242(6) -0.3471(3) 0.87172(11) 0.0357(7) Uani 1 1 d . . .
C30B C 0.51351(7) -0.3048(4) 0.84340(15) 0.0549(10) Uani 1 1 d . . .
H30B H 0.4988 -0.3480 0.8442 0.066 Uiso 1 1 calc R . .
C31B C 0.50622(8) -0.2006(4) 0.81432(17) 0.0626(12) Uani 1 1 d . . .
H31B H 0.4864 -0.1729 0.7945 0.075 Uiso 1 1 calc R . .
C32B C 0.52757(8) -0.1366(3) 0.81386(13) 0.0500(10) Uani 1 1 d . . .
H32B H 0.5229 -0.0635 0.7943 0.060 Uiso 1 1 calc R . .
C33B C 0.55592(7) -0.1807(3) 0.84242(11) 0.0370(7) Uani 1 1 d . . .
H33B H 0.5708 -0.1372 0.8422 0.044 Uiso 1 1 calc R . .
N4B N 0.56326(5) -0.2836(2) 0.87072(8) 0.0290(5) Uani 1 1 d . . .
C34B C 0.61562(6) -0.2770(3) 0.97295(9) 0.0257(5) Uani 1 1 d . . .
C35B C 0.59983(7) -0.1873(3) 0.97939(11) 0.0331(6) Uani 1 1 d . . .
H35B H 0.5810 -0.1619 0.9528 0.040 Uiso 1 1 calc R . .
C36B C 0.61109(7) -0.1340(3) 1.02430(12) 0.0378(7) Uani 1 1 d . . .
H36B H 0.5999 -0.0729 1.0279 0.045 Uiso 1 1 calc R . .
C37B C 0.63835(8) -0.1692(3) 1.06364(11) 0.0404(7) Uani 1 1 d . . .
H37B H 0.6459 -0.1324 1.0941 0.048 Uiso 1 1 calc R . .
C38B C 0.65445(7) -0.2576(3) 1.05834(10) 0.0357(7) Uani 1 1 d . . .
H38B H 0.6732 -0.2818 1.0853 0.043 Uiso 1 1 calc R . .
C39B C 0.64348(6) -0.3124(3) 1.01363(10) 0.0281(5) Uani 1 1 d . . .
C40B C 0.65879(6) -0.4073(3) 1.00499(10) 0.0279(5) Uani 1 1 d . . .
C41B C 0.68558(7) -0.4628(3) 1.03914(11) 0.0372(7) Uani 1 1 d . . .
H41B H 0.6957 -0.4374 1.0717 0.045 Uiso 1 1 calc R . .
C42B C 0.69758(7) -0.5537(3) 1.02641(13) 0.0438(8) Uani 1 1 d . . .
H42B H 0.7160 -0.5907 1.0499 0.053 Uiso 1 1 calc R . .
C43B C 0.68261(7) -0.5909(3) 0.97911(13) 0.0426(8) Uani 1 1 d . . .
H43B H 0.6905 -0.6541 0.9695 0.051 Uiso 1 1 calc R . .
C44B C 0.65592(7) -0.5345(3) 0.94584(11) 0.0340(6) Uani 1 1 d . . .
H44B H 0.6456 -0.5601 0.9133 0.041 Uiso 1 1 calc R . .
N5B N 0.64423(5) -0.4449(2) 0.95819(8) 0.0264(5) Uani 1 1 d . . .
P1 P 0.715049(19) 0.19429(8) 0.89531(3) 0.04130(19) Uani 1 1 d . . .
F10 F 0.6859(3) 0.1796(14) 0.8413(7) 0.044(2) Uani 0.540(11) 1 d P A 1
F11 F 0.71368(16) 0.3492(7) 0.8974(3) 0.073(3) Uani 0.540(11) 1 d P A 1
F12 F 0.7384(2) 0.2007(16) 0.8864(4) 0.129(5) Uani 0.540(11) 1 d P A 1
F13 F 0.7150(3) 0.0474(8) 0.8988(4) 0.093(4) Uani 0.540(11) 1 d P A 1
F14 F 0.6914(2) 0.1998(10) 0.9084(5) 0.093(3) Uani 0.540(11) 1 d P A 1
F15 F 0.7444(3) 0.1939(14) 0.9457(5) 0.069(4) Uani 0.540(11) 1 d P A 1
F10' F 0.6898(4) 0.2002(19) 0.8409(7) 0.069(5) Uani 0.460(11) 1 d P A 2
F11' F 0.7200(3) 0.3253(8) 0.8803(4) 0.085(4) Uani 0.460(11) 1 d P A 2
F12' F 0.73254(18) 0.1287(8) 0.8731(3) 0.061(2) Uani 0.460(11) 1 d P A 2
F13' F 0.7102(3) 0.0498(11) 0.9026(5) 0.067(3) Uani 0.460(11) 1 d P A 2
F14' F 0.6966(3) 0.2430(16) 0.9116(3) 0.113(6) Uani 0.460(11) 1 d P A 2
F15' F 0.7398(4) 0.2041(13) 0.9532(6) 0.060(4) Uani 0.460(11) 1 d P A 2
P2 P 0.557440(19) 0.06015(7) 0.72085(3) 0.03659(17) Uani 1 1 d . . .
F20 F 0.5593(4) 0.127(2) 0.6829(7) 0.065(3) Uani 0.595(14) 1 d P B 1
F21 F 0.5636(3) 0.1840(9) 0.7492(5) 0.081(3) Uani 0.595(14) 1 d P B 1
F22 F 0.59259(10) 0.0456(10) 0.7508(2) 0.079(2) Uani 0.595(14) 1 d P B 1
F23 F 0.5538(3) -0.0645(6) 0.6930(4) 0.101(4) Uani 0.595(14) 1 d P B 1
F24 F 0.52440(11) 0.0769(10) 0.6915(2) 0.085(3) Uani 0.595(14) 1 d P B 1
F25 F 0.5568(3) -0.0167(13) 0.7596(4) 0.077(4) Uani 0.595(14) 1 d P B 1
F20' F 0.5657(6) 0.133(3) 0.6852(11) 0.058(4) Uani 0.405(14) 1 d P B 2
F21' F 0.5752(5) 0.1634(19) 0.7583(7) 0.110(8) Uani 0.405(14) 1 d P B 2
F22' F 0.5826(3) -0.0349(12) 0.7420(4) 0.084(4) Uani 0.405(14) 1 d P B 2
F23' F 0.5369(3) -0.0421(13) 0.6794(3) 0.092(5) Uani 0.405(14) 1 d P B 2
F24' F 0.5298(3) 0.1548(14) 0.6942(6) 0.124(5) Uani 0.405(14) 1 d P B 2
F25' F 0.5476(5) 0.0001(18) 0.7527(7) 0.096(7) Uani 0.405(14) 1 d P B 2
N100 N 0.67988(14) 0.0849(5) 1.02296(18) 0.0949(17) Uani 1 1 d . . .
C100 C 0.69990(13) 0.0626(4) 1.02345(14) 0.0627(13) Uani 1 1 d . . .
C101 C 0.72519(11) 0.0315(5) 1.02297(17) 0.0710(14) Uani 1 1 d . . .
H10A H 0.7237 -0.0569 1.0127 0.107 Uiso 1 1 calc R . .
H10B H 0.7431 0.0422 1.0552 0.107 Uiso 1 1 calc R . .
H10C H 0.7258 0.0881 1.0007 0.107 Uiso 1 1 calc R . .
O200 O 0.7500 -0.2500 1.0000 0.0686(14) Uani 1 2 d S . .
C201 C 0.7721(2) -0.2615(9) 1.0440(3) 0.071(3) Uani 0.50 1 d P C 1
H20C H 0.7803 -0.3473 1.0467 0.085 Uiso 0.50 1 calc PR C 1
H20D H 0.7640 -0.2630 1.0634 0.085 Uiso 0.50 1 calc PR C 1
C301 C 0.7750(2) -0.1741(10) 1.0222(4) 0.070(3) Uani 0.50 1 d P C 2
H30C H 0.7842 -0.1893 1.0049 0.084 Uiso 0.50 1 calc PR C 2
H30D H 0.7681 -0.0849 1.0156 0.084 Uiso 0.50 1 calc PR C 2
C202 C 0.79568(13) -0.1803(6) 1.0671(3) 0.113(3) Uani 0.50 1 d P C 1
H20E H 0.8077 -0.1923 1.0547 0.170 Uiso 0.50 1 calc PR C 1
H20F H 0.8075 -0.1983 1.1016 0.170 Uiso 0.50 1 calc PR C 1
H20G H 0.7887 -0.0923 1.0616 0.170 Uiso 0.50 1 calc PR C 1
C302 C 0.79568(13) -0.1803(6) 1.0671(3) 0.113(3) Uani 0.50 1 d P C 2
H30E H 0.7904 -0.1288 1.0852 0.170 Uiso 0.50 1 calc PR C 2
H30F H 0.8139 -0.1478 1.0726 0.170 Uiso 0.50 1 calc PR C 2
H30G H 0.7985 -0.2688 1.0778 0.170 Uiso 0.50 1 calc PR C 2

loop_
_atom_site_aniso_label
_atom_site_aniso_U_11
_atom_site_aniso_U_22
_atom_site_aniso_U_33
_atom_site_aniso_U_23
_atom_site_aniso_U_13
_atom_site_aniso_U_12
Ir1A 0.01941(5) 0.02302(5) 0.02497(5) -0.00230(3) 0.01551(4) -0.00124(3)
N1A 0.0228(10) 0.0233(10) 0.0291(10) 0.0021(8) 0.0190(9) 0.0008(8)
N2A 0.0195(9) 0.0251(10) 0.0252(10) -0.0010(8) 0.0139(8) -0.0007(8)
N3A 0.0374(13) 0.0293(11) 0.0378(12) 0.0017(10) 0.0263(11) 0.0023(10)
C1A 0.0247(12) 0.0337(13) 0.0275(12) -0.0016(10) 0.0164(10) 0.0007(10)
C2A 0.0310(14) 0.0400(15) 0.0284(12) 0.0049(11) 0.0215(11) 0.0043(11)
C3A 0.0289(13) 0.0349(14) 0.0367(14) 0.0091(11) 0.0246(12) 0.0056(11)
C4A 0.0250(12) 0.0291(13) 0.0349(13) 0.0045(10) 0.0195(11) 0.0010(10)
C5A 0.0195(11) 0.0254(11) 0.0278(12) 0.0013(9) 0.0164(10) 0.0014(9)
C6A 0.0210(11) 0.0269(12) 0.0273(12) -0.0005(9) 0.0158(10) -0.0014(9)
C7A 0.0244(12) 0.0297(13) 0.0316(13) -0.0020(10) 0.0185(11) -0.0050(10)
C8A 0.0236(12) 0.0296(13) 0.0316(13) -0.0033(10) 0.0160(11) -0.0036(10)
C9A 0.0275(13) 0.0331(14) 0.0265(12) -0.0032(10) 0.0156(11) -0.0027(10)
C10A 0.0228(11) 0.0262(12) 0.0293(12) 0.0007(10) 0.0174(10) -0.0002(9)
C11A 0.0260(12) 0.0278(12) 0.0224(11) -0.0003(9) 0.0141(10) -0.0010(10)
C12A 0.0335(14) 0.0272(12) 0.0293(12) -0.0027(10) 0.0211(11) -0.0017(10)
C13A 0.0377(15) 0.0367(15) 0.0337(14) -0.0015(12) 0.0254(12) -0.0034(12)
C14A 0.0457(17) 0.0285(14) 0.0416(16) 0.0043(12) 0.0288(14) -0.0008(12)
C15A 0.0476(18) 0.0263(13) 0.0482(17) 0.0033(12) 0.0331(15) 0.0035(12)
C16A 0.0291(13) 0.0355(14) 0.0349(14) -0.0084(11) 0.0199(12) -0.0091(11)
C17A 0.0466(18) 0.0395(16) 0.0357(15) -0.0048(13) 0.0229(14) -0.0170(14)
C18A 0.059(2) 0.0398(17) 0.0474(18) -0.0073(15) 0.0299(17) -0.0215(16)
C19A 0.0386(17) 0.0477(19) 0.0478(18) -0.0173(15) 0.0236(15) -0.0180(14)
C20A 0.0333(16) 0.0488(18) 0.0343(15) -0.0095(13) 0.0126(13) -0.0070(14)
C21A 0.0327(15) 0.0354(15) 0.0392(15) -0.0065(12) 0.0177(13) -0.0044(12)
O1A 0.0622(18) 0.0524(15) 0.0526(15) -0.0208(12) 0.0214(14) -0.0283(13)
C22A 0.066(3) 0.069(3) 0.050(2) -0.025(2) 0.014(2) -0.025(2)
C23A 0.0233(12) 0.0297(13) 0.0270(12) -0.0024(10) 0.0175(10) -0.0030(9)
C24A 0.0253(13) 0.0364(14) 0.0313(13) -0.0017(11) 0.0168(11) 0.0001(11)
C25A 0.0253(13) 0.0499(17) 0.0295(13) 0.0027(12) 0.0135(12) -0.0005(12)
C26A 0.0313(15) 0.0548(19) 0.0284(13) -0.0106(13) 0.0150(12) -0.0128(14)
C27A 0.0381(15) 0.0374(15) 0.0338(14) -0.0102(12) 0.0224(13) -0.0096(12)
C28A 0.0271(12) 0.0293(13) 0.0287(12) -0.0038(10) 0.0190(11) -0.0053(10)
C29A 0.0329(13) 0.0262(12) 0.0304(12) -0.0024(10) 0.0234(11) -0.0022(10)
C30A 0.0443(17) 0.0270(13) 0.0406(15) -0.0046(11) 0.0290(14) -0.0012(12)
C31A 0.055(2) 0.0272(14) 0.0504(17) 0.0028(12) 0.0388(16) 0.0095(13)
C32A 0.0387(16) 0.0381(15) 0.0401(15) 0.0074(12) 0.0272(14) 0.0141(12)
C33A 0.0312(13) 0.0332(14) 0.0313(13) 0.0015(11) 0.0215(11) 0.0058(11)
N4A 0.0273(11) 0.0246(10) 0.0278(10) -0.0007(8) 0.0198(9) 0.0007(8)
C34A 0.0219(11) 0.0319(13) 0.0254(11) -0.0053(10) 0.0160(10) -0.0051(10)
C35A 0.0322(14) 0.0322(14) 0.0360(14) -0.0033(11) 0.0233(12) -0.0077(11)
C36A 0.0372(15) 0.0413(16) 0.0405(15) -0.0031(13) 0.0270(13) -0.0142(13)
C37A 0.0357(15) 0.059(2) 0.0411(16) -0.0044(15) 0.0300(14) -0.0123(14)
C38A 0.0291(14) 0.0507(18) 0.0365(14) -0.0080(13) 0.0236(12) -0.0038(12)
C39A 0.0219(12) 0.0379(14) 0.0278(12) -0.0053(11) 0.0157(10) -0.0029(10)
C40A 0.0225(12) 0.0362(14) 0.0279(12) -0.0069(10) 0.0158(10) 0.0002(10)
C41A 0.0335(15) 0.0428(16) 0.0409(15) -0.0065(13) 0.0258(13) 0.0047(12)
C42A 0.0396(17) 0.0368(16) 0.0540(19) -0.0027(14) 0.0285(15) 0.0118(13)
C43A 0.0387(16) 0.0302(14) 0.0551(19) 0.0009(13) 0.0285(15) 0.0058(12)
C44A 0.0294(13) 0.0306(14) 0.0431(15) 0.0002(12) 0.0236(12) 0.0015(11)
N5A 0.0205(10) 0.0260(10) 0.0285(10) -0.0038(8) 0.0145(9) -0.0005(8)
Ir1B 0.01833(4) 0.02564(5) 0.02176(4) 0.00050(3) 0.01281(4) 0.00027(3)
N1B 0.0233(10) 0.0267(10) 0.0272(10) 0.0017(8) 0.0154(9) -0.0030(8)
N2B 0.0247(10) 0.0255(10) 0.0268(10) 0.0010(8) 0.0166(9) 0.0007(8)
N3B 0.068(2) 0.0306(13) 0.0494(15) 0.0055(11) 0.0430(15) 0.0069(12)
C1B 0.0303(14) 0.0343(14) 0.0310(13) -0.0038(11) 0.0173(12) -0.0076(11)
C2B 0.0404(17) 0.0427(17) 0.0376(15) -0.0062(13) 0.0201(14) -0.0173(13)
C3B 0.0478(19) 0.0517(19) 0.0395(16) -0.0023(14) 0.0241(15) -0.0245(16)
C4B 0.0412(17) 0.0493(18) 0.0298(13) -0.0013(13) 0.0206(13) -0.0174(14)
C5B 0.0223(12) 0.0316(13) 0.0245(11) 0.0013(10) 0.0127(10) -0.0036(10)
C6B 0.0219(11) 0.0276(12) 0.0272(12) 0.0010(10) 0.0150(10) 0.0005(9)
C7B 0.0286(13) 0.0288(13) 0.0289(12) 0.0028(10) 0.0180(11) -0.0004(10)
C8B 0.0253(12) 0.0292(13) 0.0264(12) 0.0005(10) 0.0152(10) 0.0036(10)
C9B 0.0325(14) 0.0288(13) 0.0319(13) -0.0045(10) 0.0206(12) -0.0047(10)
C10B 0.0318(13) 0.0272(12) 0.0319(13) -0.0030(10) 0.0228(11) -0.0022(10)
C11B 0.0531(18) 0.0290(14) 0.0367(14) -0.0072(11) 0.0338(14) -0.0079(12)
C12B 0.064(2) 0.051(2) 0.0508(19) -0.0144(16) 0.0414(18) -0.0262(17)
C13B 0.108(4) 0.053(2) 0.073(3) -0.020(2) 0.072(3) -0.041(3)
C14B 0.139(5) 0.0358(19) 0.078(3) -0.0080(19) 0.084(3) -0.022(2)
C15B 0.111(4) 0.0352(18) 0.061(2) 0.0066(16) 0.061(3) 0.008(2)
C16B 0.0229(12) 0.0319(13) 0.0251(12) 0.0006(10) 0.0126(10) 0.0018(10)
C17B 0.0475(18) 0.0343(15) 0.0299(14) 0.0017(11) 0.0212(13) -0.0030(13)
C18B 0.0511(19) 0.0395(16) 0.0312(14) 0.0042(12) 0.0231(14) -0.0035(14)
C19B 0.0298(14) 0.0518(18) 0.0237(12) -0.0021(12) 0.0145(11) -0.0015(12)
C20B 0.0290(14) 0.0374(15) 0.0342(14) -0.0049(12) 0.0167(12) -0.0017(11)
C21B 0.0228(12) 0.0341(14) 0.0284(12) 0.0017(10) 0.0135(10) 0.0025(10)
O1B 0.0544(15) 0.0642(16) 0.0280(10) -0.0050(10) 0.0226(11) -0.0102(12)
C22B 0.069(3) 0.080(3) 0.0295(15) 0.0005(16) 0.0281(17) -0.020(2)
C23B 0.0289(13) 0.0335(13) 0.0263(12) -0.0061(10) 0.0200(11) -0.0076(10)
C24B 0.0386(16) 0.0394(15) 0.0310(13) 0.0006(11) 0.0235(12) -0.0077(12)
C25B 0.061(2) 0.0469(18) 0.0444(17) -0.0018(14) 0.0378(17) -0.0178(16)
C26B 0.061(2) 0.060(2) 0.063(2) -0.0143(18) 0.051(2) -0.0262(18)
C27B 0.0379(17) 0.059(2) 0.064(2) -0.0151(18) 0.0377(17) -0.0158(15)
C28B 0.0273(14) 0.0399(15) 0.0405(15) -0.0099(12) 0.0226(12) -0.0066(11)
C29B 0.0238(13) 0.0425(16) 0.0412(15) -0.0096(13) 0.0188(12) -0.0027(11)
C30B 0.0221(14) 0.060(2) 0.073(3) -0.0070(19) 0.0212(16) 0.0030(14)
C31B 0.0269(16) 0.064(2) 0.076(3) -0.003(2) 0.0169(18) 0.0147(16)
C32B 0.0369(18) 0.0450(19) 0.0477(19) 0.0013(15) 0.0121(15) 0.0141(14)
C33B 0.0320(15) 0.0352(15) 0.0338(14) -0.0019(11) 0.0129(12) 0.0075(12)
N4B 0.0219(10) 0.0323(11) 0.0307(11) -0.0046(9) 0.0138(9) 0.0015(9)
C34B 0.0251(12) 0.0294(12) 0.0260(12) -0.0040(10) 0.0166(10) -0.0065(10)
C35B 0.0316(14) 0.0368(15) 0.0359(14) -0.0064(12) 0.0223(12) -0.0040(11)
C36B 0.0465(18) 0.0356(15) 0.0457(17) -0.0112(13) 0.0349(15) -0.0075(13)
C37B 0.055(2) 0.0362(16) 0.0351(15) -0.0116(12) 0.0290(15) -0.0135(14)
C38B 0.0391(16) 0.0349(15) 0.0279(13) -0.0030(11) 0.0160(12) -0.0109(12)
C39B 0.0281(13) 0.0291(13) 0.0289(12) 0.0009(10) 0.0173(11) -0.0059(10)
C40B 0.0224(12) 0.0323(13) 0.0284(12) 0.0031(10) 0.0142(10) -0.0049(10)
C41B 0.0275(14) 0.0434(16) 0.0332(14) 0.0042(12) 0.0130(12) -0.0033(12)
C42B 0.0275(15) 0.0510(19) 0.0477(18) 0.0158(15) 0.0184(14) 0.0101(13)
C43B 0.0361(16) 0.0445(17) 0.0532(19) 0.0113(15) 0.0291(15) 0.0144(13)
C44B 0.0340(15) 0.0400(15) 0.0364(14) 0.0041(12) 0.0251(13) 0.0054(12)
N5B 0.0216(10) 0.0309(11) 0.0286(10) 0.0040(9) 0.0155(9) 0.0005(8)
P1 0.0338(4) 0.0400(4) 0.0473(5) 0.0028(4) 0.0215(4) 0.0050(3)
F10 0.031(2) 0.031(3) 0.056(4) -0.005(2) 0.017(3) 0.001(2)
F11 0.046(3) 0.038(3) 0.076(5) -0.001(3) 0.001(3) -0.010(2)
F12 0.083(6) 0.239(14) 0.117(8) 0.099(8) 0.087(6) 0.078(8)
F13 0.128(8) 0.041(4) 0.052(4) -0.012(3) 0.018(5) 0.039(4)
F14 0.094(5) 0.086(5) 0.149(8) -0.033(4) 0.099(6) -0.027(4)
F15 0.045(4) 0.062(4) 0.059(7) -0.014(4) 0.005(4) 0.017(3)
F10' 0.088(11) 0.058(9) 0.040(5) -0.004(5) 0.024(7) 0.031(6)
F11' 0.088(6) 0.031(4) 0.074(5) 0.004(3) 0.009(4) -0.023(4)
F12' 0.041(3) 0.085(5) 0.069(4) -0.008(3) 0.039(3) 0.007(3)
F13' 0.051(4) 0.063(6) 0.087(7) 0.026(5) 0.039(4) -0.013(4)
F14' 0.095(7) 0.183(13) 0.044(3) -0.007(5) 0.029(4) 0.099(8)
F15' 0.074(8) 0.046(5) 0.039(3) 0.003(4) 0.020(4) -0.012(5)
P2 0.0382(4) 0.0258(3) 0.0495(4) -0.0024(3) 0.0273(4) -0.0044(3)
F20 0.068(7) 0.075(5) 0.048(3) -0.005(3) 0.031(4) -0.045(5)
F21 0.135(10) 0.040(3) 0.097(7) -0.031(3) 0.084(7) -0.028(4)
F22 0.040(2) 0.100(6) 0.093(4) 0.031(4) 0.035(2) 0.016(3)
F23 0.157(9) 0.037(3) 0.159(9) -0.046(4) 0.120(8) -0.033(4)
F24 0.033(2) 0.119(7) 0.085(4) 0.021(4) 0.023(2) 0.002(3)
F25 0.086(6) 0.076(4) 0.070(4) 0.021(3) 0.045(4) -0.020(4)
F20' 0.071(10) 0.059(6) 0.065(7) -0.018(4) 0.052(8) -0.044(6)
F21' 0.143(15) 0.139(15) 0.078(8) -0.067(10) 0.081(10) -0.121(13)
F22' 0.101(8) 0.066(6) 0.101(7) 0.039(5) 0.066(6) 0.045(6)
F23' 0.131(10) 0.086(8) 0.054(4) -0.023(4) 0.051(6) -0.077(8)
F24' 0.072(6) 0.088(8) 0.230(14) 0.049(8) 0.096(8) 0.038(6)
F25' 0.156(18) 0.083(9) 0.111(12) -0.051(9) 0.113(13) -0.076(10)
N100 0.121(5) 0.103(4) 0.076(3) -0.003(3) 0.065(3) 0.022(3)
C100 0.088(4) 0.052(2) 0.0390(19) -0.0036(16) 0.031(2) 0.001(2)
C101 0.068(3) 0.064(3) 0.064(3) -0.006(2) 0.028(2) -0.012(2)
O200 0.050(2) 0.050(2) 0.082(3) 0.014(2) 0.023(2) -0.0094(17)
C201 0.080(7) 0.066(6) 0.057(5) 0.010(4) 0.034(5) 0.003(5)
C301 0.066(6) 0.071(6) 0.082(6) -0.003(5) 0.049(5) -0.017(5)
C202 0.055(3) 0.080(4) 0.143(6) -0.021(4) 0.021(4) -0.006(3)
C302 0.055(3) 0.080(4) 0.143(6) -0.021(4) 0.021(4) -0.006(3)

loop_
_atom_type_symbol
_atom_type_description
_atom_type_scat_dispersion_real
_atom_type_scat_dispersion_imag
_atom_type_scat_source
C C 0.0033 0.0016 'International Tables Vol C Tables 4.2.6.8 and 6.1.1.4'
H H 0.0000 0.0000 'International Tables Vol C Tables 4.2.6.8 and 6.1.1.4'
N N 0.0061 0.0033 'International Tables Vol C Tables 4.2.6.8 and 6.1.1.4'
O O 0.0106 0.0060 'International Tables Vol C Tables 4.2.6.8 and 6.1.1.4'
F F 0.0171 0.0103 'International Tables Vol C Tables 4.2.6.8 and 6.1.1.4'
P P 0.1023 0.0942 'International Tables Vol C Tables 4.2.6.8 and 6.1.1.4'
Ir Ir -1.4442 7.9887 'International Tables Vol C Tables 4.2.6.8 and 6.1.1.4'

loop_
_geom_angle_atom_site_label_1
_geom_angle_atom_site_label_2
_geom_angle_atom_site_label_3
_geom_angle
_geom_angle_site_symmetry_1
_geom_angle_site_symmetry_3
C23A Ir1A C34A 85.09(11) . .
C23A Ir1A N4A 80.56(10) . .
C34A Ir1A N4A 95.03(10) . .
C23A Ir1A N5A 94.31(10) . .
C34A Ir1A N5A 80.15(10) . .
N4A Ir1A N5A 173.29(9) . .
C23A Ir1A N1A 96.23(10) . .
C34A Ir1A N1A 175.63(10) . .
N4A Ir1A N1A 89.30(9) . .
N5A Ir1A N1A 95.58(9) . .
C23A Ir1A N2A 172.14(10) . .
C34A Ir1A N2A 102.56(9) . .
N4A Ir1A N2A 100.36(8) . .
N5A Ir1A N2A 85.32(8) . .
N1A Ir1A N2A 76.01(8) . .
C1A N1A C5A 119.0(2) . .
C1A N1A Ir1A 124.64(18) . .
C5A N1A Ir1A 116.30(17) . .
C10A N2A C6A 117.4(2) . .
C10A N2A Ir1A 128.32(18) . .
C6A N2A Ir1A 111.73(16) . .
C11A N3A C15A 116.3(3) . .
N1A C1A C2A 122.6(3) . .
N1A C1A H1AA 118.7 . .
C2A C1A H1AA 118.7 . .
C3A C2A C1A 119.0(3) . .
C3A C2A H2AA 120.5 . .
C1A C2A H2AA 120.5 . .
C2A C3A C4A 118.6(3) . .
C2A C3A H3AA 120.7 . .
C4A C3A H3AA 120.7 . .
C5A C4A C3A 120.1(3) . .
C5A C4A H4AA 119.9 . .
C3A C4A H4AA 119.9 . .
N1A C5A C4A 120.7(2) . .
N1A C5A C6A 115.1(2) . .
C4A C5A C6A 124.1(2) . .
N2A C6A C7A 122.3(2) . .
N2A C6A C5A 116.1(2) . .
C7A C6A C5A 121.6(2) . .
C6A C7A C8A 120.3(3) . .
C6A C7A H7AA 119.8 . .
C8A C7A H7AA 119.8 . .
C7A C8A C9A 117.0(2) . .
C7A C8A C16A 121.4(3) . .
C9A C8A C16A 121.7(3) . .
C10A C9A C8A 120.4(3) . .
C10A C9A H9AA 119.8 . .
C8A C9A H9AA 119.8 . .
N2A C10A C9A 122.2(3) . .
N2A C10A C11A 119.0(2) . .
C9A C10A C11A 118.7(2) . .
N3A C11A C12A 123.6(3) . .
N3A C11A C10A 114.8(3) . .
C12A C11A C10A 121.5(2) . .
C11A C12A C13A 119.0(3) . .
C11A C12A H12A 120.5 . .
C13A C12A H12A 120.5 . .
C14A C13A C12A 118.2(3) . .
C14A C13A H13A 120.9 . .
C12A C13A H13A 120.9 . .
C15A C14A C13A 118.5(3) . .
C15A C14A H14A 120.8 . .
C13A C14A H14A 120.8 . .
N3A C15A C14A 124.4(3) . .
N3A C15A H15A 117.8 . .
C14A C15A H15A 117.8 . .
C21A C16A C17A 117.9(3) . .
C21A C16A C8A 121.5(3) . .
C17A C16A C8A 120.5(3) . .
C18A C17A C16A 121.2(3) . .
C18A C17A H17A 119.4 . .
C16A C17A H17A 119.4 . .
C17A C18A C19A 120.2(3) . .
C17A C18A H18A 119.9 . .
C19A C18A H18A 119.9 . .
O1A C19A C20A 124.9(3) . .
O1A C19A C18A 115.4(3) . .
C20A C19A C18A 119.7(3) . .
C19A C20A C21A 119.7(3) . .
C19A C20A H20A 120.1 . .
C21A C20A H20A 120.1 . .
C16A C21A C20A 121.3(3) . .
C16A C21A H21A 119.3 . .
C20A C21A H21A 119.3 . .
C19A O1A C22A 117.2(3) . .
O1A C22A H22A 109.5 . .
O1A C22A H22B 109.5 . .
H22A C22A H22B 109.5 . .
O1A C22A H22C 109.5 . .
H22A C22A H22C 109.5 . .
H22B C22A H22C 109.5 . .
C24A C23A C28A 117.4(2) . .
C24A C23A Ir1A 127.9(2) . .
C28A C23A Ir1A 114.71(19) . .
C25A C24A C23A 120.9(3) . .
C25A C24A H24A 119.5 . .
C23A C24A H24A 119.5 . .
C26A C25A C24A 120.9(3) . .
C26A C25A H25A 119.6 . .
C24A C25A H25A 119.6 . .
C27A C26A C25A 120.1(3) . .
C27A C26A H26A 119.9 . .
C25A C26A H26A 119.9 . .
C26A C27A C28A 119.5(3) . .
C26A C27A H27A 120.2 . .
C28A C27A H27A 120.2 . .
C27A C28A C23A 121.2(3) . .
C27A C28A C29A 123.9(3) . .
C23A C28A C29A 114.9(2) . .
N4A C29A C30A 119.7(3) . .
N4A C29A C28A 114.2(2) . .
C30A C29A C28A 126.1(3) . .
C31A C30A C29A 120.3(3) . .
C31A C30A H30A 119.8 . .
C29A C30A H30A 119.8 . .
C30A C31A C32A 119.3(3) . .
C30A C31A H31A 120.3 . .
C32A C31A H31A 120.3 . .
C33A C32A C31A 118.8(3) . .
C33A C32A H32A 120.6 . .
C31A C32A H32A 120.6 . .
N4A C33A C32A 122.1(3) . .
N4A C33A H33A 119.0 . .
C32A C33A H33A 119.0 . .
C33A N4A C29A 119.8(2) . .
C33A N4A Ir1A 124.66(18) . .
C29A N4A Ir1A 115.58(18) . .
C35A C34A C39A 117.2(3) . .
C35A C34A Ir1A 127.7(2) . .
C39A C34A Ir1A 115.0(2) . .
C36A C35A C34A 121.0(3) . .
C36A C35A H35A 119.5 . .
C34A C35A H35A 119.5 . .
C37A C36A C35A 120.9(3) . .
C37A C36A H36A 119.6 . .
C35A C36A H36A 119.6 . .
C38A C37A C36A 119.4(3) . .
C38A C37A H37A 120.3 . .
C36A C37A H37A 120.3 . .
C37A C38A C39A 119.9(3) . .
C37A C38A H38A 120.1 . .
C39A C38A H38A 120.1 . .
C38A C39A C34A 121.6(3) . .
C38A C39A C40A 123.4(3) . .
C34A C39A C40A 114.9(3) . .
N5A C40A C41A 119.4(3) . .
N5A C40A C39A 114.5(2) . .
C41A C40A C39A 126.1(3) . .
C42A C41A C40A 120.1(3) . .
C42A C41A H41A 120.0 . .
C40A C41A H41A 120.0 . .
C41A C42A C43A 119.5(3) . .
C41A C42A H42A 120.2 . .
C43A C42A H42A 120.2 . .
C44A C43A C42A 118.7(3) . .
C44A C43A H43A 120.6 . .
C42A C43A H43A 120.6 . .
N5A C44A C43A 122.6(3) . .
N5A C44A H44A 118.7 . .
C43A C44A H44A 118.7 . .
C44A N5A C40A 119.6(2) . .
C44A N5A Ir1A 125.0(2) . .
C40A N5A Ir1A 115.40(18) . .
C34B Ir1B C23B 85.04(11) . .
C34B Ir1B N5B 80.48(11) . .
C23B Ir1B N5B 94.14(10) . .
C34B Ir1B N4B 95.44(10) . .
C23B Ir1B N4B 80.38(11) . .
N5B Ir1B N4B 173.48(10) . .
C34B Ir1B N1B 95.20(10) . .
C23B Ir1B N1B 175.88(10) . .
N5B Ir1B N1B 89.96(9) . .
N4B Ir1B N1B 95.51(9) . .
C34B Ir1B N2B 171.25(10) . .
C23B Ir1B N2B 103.43(10) . .
N5B Ir1B N2B 100.80(9) . .
N4B Ir1B N2B 84.00(9) . .
N1B Ir1B N2B 76.19(9) . .
C1B N1B C5B 118.9(2) . .
C1B N1B Ir1B 124.6(2) . .
C5B N1B Ir1B 116.55(17) . .
C10B N2B C6B 116.9(2) . .
C10B N2B Ir1B 127.88(19) . .
C6B N2B Ir1B 112.49(17) . .
C11B N3B C15B 117.1(4) . .
N1B C1B C2B 121.8(3) . .
N1B C1B H1BA 119.1 . .
C2B C1B H1BA 119.1 . .
C3B C2B C1B 119.6(3) . .
C3B C2B H2BA 120.2 . .
C1B C2B H2BA 120.2 . .
C2B C3B C4B 118.6(3) . .
C2B C3B H3BA 120.7 . .
C4B C3B H3BA 120.7 . .
C3B C4B C5B 119.4(3) . .
C3B C4B H4BA 120.3 . .
C5B C4B H4BA 120.3 . .
N1B C5B C4B 121.6(3) . .
N1B C5B C6B 115.6(2) . .
C4B C5B C6B 122.7(3) . .
N2B C6B C7B 123.1(2) . .
N2B C6B C5B 116.7(2) . .
C7B C6B C5B 120.2(3) . .
C6B C7B C8B 120.4(3) . .
C6B C7B H7BA 119.8 . .
C8B C7B H7BA 119.8 . .
C9B C8B C7B 116.3(3) . .
C9B C8B C16B 122.7(2) . .
C7B C8B C16B 120.8(3) . .
C8B C9B C10B 121.0(3) . .
C8B C9B H9BA 119.5 . .
C10B C9B H9BA 119.5 . .
N2B C10B C9B 122.2(3) . .
N2B C10B C11B 119.1(2) . .
C9B C10B C11B 118.4(2) . .
N3B C11B C12B 123.7(3) . .
N3B C11B C10B 114.2(3) . .
C12B C11B C10B 121.9(3) . .
C11B C12B C13B 117.8(4) . .
C11B C12B H12B 121.1 . .
C13B C12B H12B 121.1 . .
C14B C13B C12B 119.2(4) . .
C14B C13B H13B 120.4 . .
C12B C13B H13B 120.4 . .
C13B C14B C15B 119.8(4) . .
C13B C14B H14B 120.1 . .
C15B C14B H14B 120.1 . .
N3B C15B C14B 122.3(5) . .
N3B C15B H15B 118.8 . .
C14B C15B H15B 118.8 . .
C17B C16B C21B 117.9(3) . .
C17B C16B C8B 121.0(3) . .
C21B C16B C8B 121.0(3) . .
C16B C17B C18B 121.7(3) . .
C16B C17B H17B 119.1 . .
C18B C17B H17B 119.1 . .
C19B C18B C17B 119.3(3) . .
C19B C18B H18B 120.3 . .
C17B C18B H18B 120.3 . .
O1B C19B C20B 115.6(3) . .
O1B C19B C18B 124.4(3) . .
C20B C19B C18B 119.9(3) . .
C21B C20B C19B 120.1(3) . .
C21B C20B H20B 120.0 . .
C19B C20B H20B 120.0 . .
C20B C21B C16B 121.0(3) . .
C20B C21B H21B 119.5 . .
C16B C21B H21B 119.5 . .
C19B O1B C22B 118.1(3) . .
O1B C22B H22D 109.5 . .
O1B C22B H22E 109.5 . .
H22D C22B H22E 109.5 . .
O1B C22B H22F 109.5 . .
H22D C22B H22F 109.5 . .
H22E C22B H22F 109.5 . .
C24B C23B C28B 117.3(3) . .
C24B C23B Ir1B 128.4(2) . .
C28B C23B Ir1B 114.2(2) . .
C23B C24B C25B 121.2(3) . .
C23B C24B H24B 119.4 . .
C25B C24B H24B 119.4 . .
C26B C25B C24B 120.8(3) . .
C26B C25B H25B 119.6 . .
C24B C25B H25B 119.6 . .
C25B C26B C27B 119.6(3) . .
C25B C26B H26B 120.2 . .
C27B C26B H26B 120.2 . .
C26B C27B C28B 119.9(3) . .
C26B C27B H27B 120.0 . .
C28B C27B H27B 120.0 . .
C27B C28B C23B 121.1(3) . .
C27B C28B C29B 123.6(3) . .
C23B C28B C29B 115.3(3) . .
N4B C29B C30B 119.4(3) . .
N4B C29B C28B 115.1(3) . .
C30B C29B C28B 125.5(3) . .
C31B C30B C29B 120.1(4) . .
C31B C30B H30B 119.9 . .
C29B C30B H30B 119.9 . .
C30B C31B C32B 119.9(3) . .
C30B C31B H31B 120.1 . .
C32B C31B H31B 120.1 . .
C31B C32B C33B 118.4(4) . .
C31B C32B H32B 120.8 . .
C33B C32B H32B 120.8 . .
N4B C33B C32B 122.1(4) . .
N4B C33B H33B 118.9 . .
C32B C33B H33B 118.9 . .
C33B N4B C29B 120.0(3) . .
C33B N4B Ir1B 124.9(2) . .
C29B N4B Ir1B 115.0(2) . .
C35B C34B C39B 117.6(3) . .
C35B C34B Ir1B 128.0(2) . .
C39B C34B Ir1B 114.4(2) . .
C34B C35B C36B 121.1(3) . .
C34B C35B H35B 119.4 . .
C36B C35B H35B 119.4 . .
C37B C36B C35B 120.7(3) . .
C37B C36B H36B 119.6 . .
C35B C36B H36B 119.6 . .
C38B C37B C36B 119.4(3) . .
C38B C37B H37B 120.3 . .
C36B C37B H37B 120.3 . .
C37B C38B C39B 120.7(3) . .
C37B C38B H38B 119.7 . .
C39B C38B H38B 119.7 . .
C38B C39B C34B 120.5(3) . .
C38B C39B C40B 124.3(3) . .
C34B C39B C40B 115.2(2) . .
N5B C40B C41B 119.3(3) . .
N5B C40B C39B 114.2(2) . .
C41B C40B C39B 126.5(3) . .
C42B C41B C40B 120.8(3) . .
C42B C41B H41B 119.6 . .
C40B C41B H41B 119.6 . .
C41B C42B C43B 119.2(3) . .
C41B C42B H42B 120.4 . .
C43B C42B H42B 120.4 . .
C42B C43B C44B 118.9(3) . .
C42B C43B H43B 120.6 . .
C44B C43B H43B 120.6 . .
N5B C44B C43B 122.0(3) . .
N5B C44B H44B 119.0 . .
C43B C44B H44B 119.0 . .
C44B N5B C40B 119.8(2) . .
C44B N5B Ir1B 124.56(19) . .
C40B N5B Ir1B 115.62(19) . .
F12 P1 F14' 155.8(8) . .
F12 P1 F11' 63.4(6) . .
F14' P1 F11' 96.1(7) . .
F12 P1 F13 95.7(7) . .
F14' P1 F13 106.3(8) . .
F11' P1 F13 157.0(7) . .
F12 P1 F15 74.7(8) . .
F14' P1 F15 95.9(6) . .
F11' P1 F15 95.3(7) . .
F13 P1 F15 87.7(7) . .
F12 P1 F10' 93.1(9) . .
F14' P1 F10' 94.8(9) . .
F11' P1 F10' 77.4(8) . .
F13 P1 F10' 95.2(8) . .
F15 P1 F10' 167.7(9) . .
F12 P1 F13' 108.6(7) . .
F14' P1 F13' 93.3(8) . .
F11' P1 F13' 169.0(7) . .
F15 P1 F13' 89.4(8) . .
F10' P1 F13' 96.1(9) . .
F12 P1 F14 174.2(8) . .
F11' P1 F14 112.8(7) . .
F13 P1 F14 88.7(6) . .
F15 P1 F14 101.8(7) . .
F10' P1 F14 90.2(9) . .
F13' P1 F14 75.8(6) . .
F12 P1 F10 101.4(8) . .
F14' P1 F10 89.9(7) . .
F11' P1 F10 87.9(6) . .
F13 P1 F10 87.0(7) . .
F15 P1 F10 173.0(8) . .
F13' P1 F10 86.4(7) . .
F14 P1 F10 82.5(7) . .
F12 P1 F11 91.8(6) . .
F14' P1 F11 65.6(7) . .
F13 P1 F11 171.3(6) . .
F15 P1 F11 90.0(6) . .
F10' P1 F11 88.8(8) . .
F13' P1 F11 158.7(6) . .
F14 P1 F11 83.5(5) . .
F10 P1 F11 95.9(6) . .
F12 P1 F15' 90.6(8) . .
F14' P1 F15' 79.5(7) . .
F11' P1 F15' 98.9(6) . .
F13 P1 F15' 90.4(6) . .
F10' P1 F15' 172.9(10) . .
F13' P1 F15' 88.5(7) . .
F14 P1 F15' 85.6(7) . .
F10 P1 F15' 167.9(8) . .
F11 P1 F15' 85.0(5) . .
F14' P1 F12' 173.6(7) . .
F11' P1 F12' 87.6(6) . .
F13 P1 F12' 69.6(6) . .
F15 P1 F12' 88.9(6) . .
F10' P1 F12' 80.9(8) . .
F13' P1 F12' 82.5(5) . .
F14 P1 F12' 155.5(5) . .
F10 P1 F12' 85.0(7) . .
F11 P1 F12' 118.7(5) . .
F15' P1 F12' 105.1(6) . .
F24 P2 F20 91.8(8) . .
F24 P2 F22' 145.6(6) . .
F20 P2 F22' 102.3(9) . .
F24 P2 F21' 115.2(8) . .
F20 P2 F21' 93.3(10) . .
F22' P2 F21' 95.3(9) . .
F24 P2 F21 93.8(5) . .
F20 P2 F21 92.4(10) . .
F22' P2 F21 116.4(6) . .
F24 P2 F23 90.5(4) . .
F20 P2 F23 85.5(9) . .
F22' P2 F23 60.1(5) . .
F21' P2 F23 154.2(9) . .
F21 P2 F23 175.3(6) . .
F24 P2 F25 90.7(6) . .
F20 P2 F25 175.8(11) . .
F22' P2 F25 73.8(7) . .
F21' P2 F25 88.8(9) . .
F21 P2 F25 90.8(8) . .
F23 P2 F25 91.1(7) . .
F24 P2 F25' 74.7(9) . .
F20 P2 F25' 166.5(11) . .
F22' P2 F25' 89.9(9) . .
F21' P2 F25' 91.3(9) . .
F21 P2 F25' 87.1(8) . .
F23 P2 F25' 95.9(7) . .
F20 P2 F24' 75.2(10) . .
F22' P2 F24' 175.2(7) . .
F21' P2 F24' 89.0(9) . .
F21 P2 F24' 68.1(7) . .
F23 P2 F24' 115.3(6) . .
F25 P2 F24' 108.5(7) . .
F25' P2 F24' 92.2(10) . .
F24 P2 F23' 61.1(6) . .
F20 P2 F23' 85.5(8) . .
F22' P2 F23' 88.6(6) . .
F21' P2 F23' 176.1(10) . .
F21 P2 F23' 154.7(7) . .
F25 P2 F23' 92.7(6) . .
F25' P2 F23' 89.1(7) . .
F24' P2 F23' 87.1(7) . .
F24 P2 F22 178.1(3) . .
F20 P2 F22 86.3(7) . .
F21' P2 F22 64.6(8) . .
F21 P2 F22 86.0(5) . .
F23 P2 F22 89.7(4) . .
F25 P2 F22 91.3(6) . .
F25' P2 F22 107.1(9) . .
F24' P2 F22 146.9(5) . .
F23' P2 F22 119.0(6) . .
F24 P2 F20' 101.4(10) . .
F22' P2 F20' 94.8(12) . .
F21' P2 F20' 88.0(12) . .
F21 P2 F20' 90.6(11) . .
F23 P2 F20' 86.7(10) . .
F25 P2 F20' 167.8(12) . .
F25' P2 F20' 175.3(14) . .
F24' P2 F20' 83.2(12) . .
F23' P2 F20' 91.3(10) . .
F22 P2 F20' 76.7(10) . .
N100 C100 C101 178.4(6) . .
C100 C101 H10A 109.5 . .
C100 C101 H10B 109.5 . .
H10A C101 H10B 109.5 . .
C100 C101 H10C 109.5 . .
H10A C101 H10C 109.5 . .
H10B C101 H10C 109.5 . .
C201 O200 C201 180.0(11) . 7_647
C201 O200 C301 55.3(6) . .
C201 O200 C301 124.7(6) 7_647 .
C201 O200 C301 124.7(6) . 7_647
C201 O200 C301 55.3(6) 7_647 7_647
C301 O200 C301 180.0(7) . 7_647
O200 C201 C202 124.9(9) . .
O200 C201 H20C 106.1 . .
C202 C201 H20C 106.1 . .
O200 C201 H20D 106.1 . .
C202 C201 H20D 106.1 . .
H20C C201 H20D 106.3 . .
O200 C301 H30C 106.5 . .
O200 C301 H30D 106.5 . .
H30C C301 H30D 106.5 . .

loop_
_geom_bond_atom_site_label_1
_geom_bond_atom_site_label_2
_geom_bond_distance
_geom_bond_site_symmetry_2
Ir1A C23A 1.996(3) .
Ir1A C34A 2.015(3) .
Ir1A N4A 2.039(2) .
Ir1A N5A 2.058(2) .
Ir1A N1A 2.122(2) .
Ir1A N2A 2.206(2) .
N1A C1A 1.334(3) .
N1A C5A 1.362(3) .
N2A C10A 1.355(3) .
N2A C6A 1.360(3) .
N3A C11A 1.338(4) .
N3A C15A 1.342(4) .
C1A C2A 1.386(4) .
C1A H1AA 0.9500 .
C2A C3A 1.380(4) .
C2A H2AA 0.9500 .
C3A C4A 1.387(4) .
C3A H3AA 0.9500 .
C4A C5A 1.381(4) .
C4A H4AA 0.9500 .
C5A C6A 1.478(4) .
C6A C7A 1.387(4) .
C7A C8A 1.389(4) .
C7A H7AA 0.9500 .
C8A C9A 1.395(4) .
C8A C16A 1.480(4) .
C9A C10A 1.386(4) .
C9A H9AA 0.9500 .
C10A C11A 1.488(4) .
C11A C12A 1.379(4) .
C12A C13A 1.388(4) .
C12A H12A 0.9500 .
C13A C14A 1.384(4) .
C13A H13A 0.9500 .
C14A C15A 1.374(5) .
C14A H14A 0.9500 .
C15A H15A 0.9500 .
C16A C21A 1.390(4) .
C16A C17A 1.394(4) .
C17A C18A 1.384(4) .
C17A H17A 0.9500 .
C18A C19A 1.386(5) .
C18A H18A 0.9500 .
C19A O1A 1.359(4) .
C19A C20A 1.385(5) .
C20A C21A 1.392(4) .
C20A H20A 0.9500 .
C21A H21A 0.9500 .
O1A C22A 1.431(5) .
C22A H22A 0.9800 .
C22A H22B 0.9800 .
C22A H22C 0.9800 .
C23A C24A 1.397(4) .
C23A C28A 1.415(4) .
C24A C25A 1.388(4) .
C24A H24A 0.9500 .
C25A C26A 1.381(5) .
C25A H25A 0.9500 .
C26A C27A 1.376(5) .
C26A H26A 0.9500 .
C27A C28A 1.405(4) .
C27A H27A 0.9500 .
C28A C29A 1.454(4) .
C29A N4A 1.365(3) .
C29A C30A 1.395(4) .
C30A C31A 1.369(5) .
C30A H30A 0.9500 .
C31A C32A 1.387(5) .
C31A H31A 0.9500 .
C32A C33A 1.380(4) .
C32A H32A 0.9500 .
C33A N4A 1.342(3) .
C33A H33A 0.9500 .
C34A C35A 1.402(4) .
C34A C39A 1.405(4) .
C35A C36A 1.388(4) .
C35A H35A 0.9500 .
C36A C37A 1.386(5) .
C36A H36A 0.9500 .
C37A C38A 1.384(5) .
C37A H37A 0.9500 .
C38A C39A 1.396(4) .
C38A H38A 0.9500 .
C39A C40A 1.464(4) .
C40A N5A 1.366(4) .
C40A C41A 1.400(4) .
C41A C42A 1.376(5) .
C41A H41A 0.9500 .
C42A C43A 1.381(5) .
C42A H42A 0.9500 .
C43A C44A 1.372(4) .
C43A H43A 0.9500 .
C44A N5A 1.344(4) .
C44A H44A 0.9500 .
Ir1B C34B 2.002(3) .
Ir1B C23B 2.016(3) .
Ir1B N5B 2.041(2) .
Ir1B N4B 2.053(2) .
Ir1B N1B 2.140(2) .
Ir1B N2B 2.211(2) .
N1B C1B 1.341(3) .
N1B C5B 1.349(3) .
N2B C10B 1.353(3) .
N2B C6B 1.355(4) .
N3B C11B 1.337(4) .
N3B C15B 1.352(5) .
C1B C2B 1.380(4) .
C1B H1BA 0.9500 .
C2B C3B 1.378(5) .
C2B H2BA 0.9500 .
C3B C4B 1.379(4) .
C3B H3BA 0.9500 .
C4B C5B 1.383(4) .
C4B H4BA 0.9500 .
C5B C6B 1.478(4) .
C6B C7B 1.386(4) .
C7B C8B 1.391(4) .
C7B H7BA 0.9500 .
C8B C9B 1.388(4) .
C8B C16B 1.484(4) .
C9B C10B 1.394(4) .
C9B H9BA 0.9500 .
C10B C11B 1.491(4) .
C11B C12B 1.378(5) .
C12B C13B 1.393(6) .
C12B H12B 0.9500 .
C13B C14B 1.358(8) .
C13B H13B 0.9500 .
C14B C15B 1.374(8) .
C14B H14B 0.9500 .
C15B H15B 0.9500 .
C16B C17B 1.383(4) .
C16B C21B 1.397(4) .
C17B C18B 1.391(4) .
C17B H17B 0.9500 .
C18B C19B 1.385(5) .
C18B H18B 0.9500 .
C19B O1B 1.354(4) .
C19B C20B 1.385(5) .
C20B C21B 1.384(4) .
C20B H20B 0.9500 .
C21B H21B 0.9500 .
O1B C22B 1.424(5) .
C22B H22D 0.9800 .
C22B H22E 0.9800 .
C22B H22F 0.9800 .
C23B C24B 1.393(4) .
C23B C28B 1.406(4) .
C24B C25B 1.395(5) .
C24B H24B 0.9500 .
C25B C26B 1.369(6) .
C25B H25B 0.9500 .
C26B C27B 1.387(6) .
C26B H26B 0.9500 .
C27B C28B 1.398(5) .
C27B H27B 0.9500 .
C28B C29B 1.450(5) .
C29B N4B 1.355(4) .
C29B C30B 1.394(4) .
C30B C31B 1.373(6) .
C30B H30B 0.9500 .
C31B C32B 1.373(7) .
C31B H31B 0.9500 .
C32B C33B 1.377(4) .
C32B H32B 0.9500 .
C33B N4B 1.348(4) .
C33B H33B 0.9500 .
C34B C35B 1.389(4) .
C34B C39B 1.416(4) .
C35B C36B 1.395(4) .
C35B H35B 0.9500 .
C36B C37B 1.381(5) .
C36B H36B 0.9500 .
C37B C38B 1.373(5) .
C37B H37B 0.9500 .
C38B C39B 1.399(4) .
C38B H38B 0.9500 .
C39B C40B 1.447(4) .
C40B N5B 1.369(4) .
C40B C41B 1.390(4) .
C41B C42B 1.371(5) .
C41B H41B 0.9500 .
C42B C43B 1.380(5) .
C42B H42B 0.9500 .
C43B C44B 1.384(4) .
C43B H43B 0.9500 .
C44B N5B 1.342(4) .
C44B H44B 0.9500 .
P1 F12 1.493(8) .
P1 F14' 1.506(10) .
P1 F11' 1.549(9) .
P1 F13 1.550(9) .
P1 F15 1.552(14) .
P1 F10' 1.56(2) .
P1 F13' 1.588(10) .
P1 F14 1.610(10) .
P1 F10 1.619(16) .
P1 F11 1.636(7) .
P1 F15' 1.638(16) .
P1 F12' 1.685(8) .
P2 F24 1.520(5) .
P2 F20 1.520(18) .
P2 F22' 1.524(7) .
P2 F21' 1.530(16) .
P2 F21 1.538(10) .
P2 F23 1.560(7) .
P2 F25 1.565(13) .
P2 F25' 1.60(2) .
P2 F24' 1.609(9) .
P2 F23' 1.614(10) .
P2 F22 1.615(5) .
P2 F20' 1.71(3) .
N100 C100 1.129(8) .
C100 C101 1.454(8) .
C101 H10A 0.9800 .
C101 H10B 0.9800 .
C101 H10C 0.9800 .
O200 C201 1.290(9) .
O200 C201 1.290(9) 7_647
O200 C301 1.394(9) .
O200 C301 1.394(9) 7_647
C201 C202 1.374(12) .
C201 H20C 0.9900 .
C201 H20D 0.9900 .
C301 H30C 0.9900 .
C301 H30D 0.9900 .
C202 H20E 0.9800 .
C202 H20F 0.9800 .
C202 H20G 0.9800 .
